data_7245445
loop_
_publ_author_name
'Li, Xinlei'
'Zhang, Yang'
'Pan, Yang'
'Hao, Yucheng'
'Lin, Yuan'
'Li, Haijian'
'Li, Minghua'
'Fan, Changzeng'
'Alekseev, Evgeny V.'

_publ_section_title
;
 Li3[Al(PO4)2(H2O)1.5] and Na[AlP2O7]&#xFF1A;from 2D Layered Polar to 3D
 Centrosymmetric Framework Structures
;
_journal_name_full CrystEngComm
_journal_paper_doi 10.1039/D2CE00994C
_journal_year 2022
_chemical_formula_sum 'Al Li3 O9.5 P2'
_chemical_formula_weight 261.74
_space_group_crystal_system tetragonal
_space_group_IT_number 75
_space_group_name_Hall 'P 4'
_space_group_name_H-M_alt 'P 4'
_audit_creation_method SHELXL-2014/7
_audit_update_record
;
2022-02-16 deposited with the CCDC.	2022-09-05 downloaded from the CCDC.
;
_cell_angle_alpha 90
_cell_angle_beta 90
_cell_angle_gamma 90
_cell_formula_units_Z 4
_cell_length_a 10.9897(3)
_cell_length_b 10.9897(3)
_cell_length_c 5.9946(3)
_cell_measurement_temperature 293(2)
_cell_volume 723.99(5)
_computing_structure_refinement 'SHELXL-2014/7 (Sheldrick, 2014)'
_diffrn_ambient_temperature 293(2)
_diffrn_measured_fraction_theta_full 0.992
_diffrn_measured_fraction_theta_max 0.983
_diffrn_radiation_type MoK\a
_diffrn_radiation_wavelength 0.71073
_diffrn_reflns_av_R_equivalents 0.0256
_diffrn_reflns_av_unetI/netI 0.0259
_diffrn_reflns_Laue_measured_fraction_full 0.992
_diffrn_reflns_Laue_measured_fraction_max 0.983
_diffrn_reflns_limit_h_max 10
_diffrn_reflns_limit_h_min -13
_diffrn_reflns_limit_k_max 12
_diffrn_reflns_limit_k_min -13
_diffrn_reflns_limit_l_max 7
_diffrn_reflns_limit_l_min -7
_diffrn_reflns_number 3429
_diffrn_reflns_point_group_measured_fraction_full 0.993
_diffrn_reflns_point_group_measured_fraction_max 0.976
_diffrn_reflns_theta_full 25.242
_diffrn_reflns_theta_max 26.453
_diffrn_reflns_theta_min 1.853
_exptl_absorpt_coefficient_mu 0.754
_exptl_crystal_density_diffrn 2.401
_exptl_crystal_F_000 512
_refine_diff_density_max 0.989
_refine_diff_density_min -0.419
_refine_diff_density_rms 0.117
_refine_ls_abs_structure_details
;
 Flack x determined using 467 quotients [(I+)-(I-)]/[(I+)+(I-)]
 (Parsons, Flack and Wagner, Acta Cryst. B69 (2013) 249-259).
;
_refine_ls_abs_structure_Flack 0.1(2)
_refine_ls_extinction_method none
_refine_ls_goodness_of_fit_ref 0.809
_refine_ls_hydrogen_treatment undef
_refine_ls_matrix_type full
_refine_ls_number_parameters 207
_refine_ls_number_reflns 1289
_refine_ls_number_restraints 1
_refine_ls_restrained_S_all 0.809
_refine_ls_R_factor_all 0.0436
_refine_ls_R_factor_gt 0.0429
_refine_ls_shift/su_max 2.088
_refine_ls_shift/su_mean 0.298
_refine_ls_structure_factor_coef Fsqd
_refine_ls_weighting_details 'w=1/[\s^2^(Fo^2^)+(0.1579P)^2^+0.0185P] where P=(Fo^2^+2Fc^2^)/3'
_refine_ls_weighting_scheme calc
_refine_ls_wR_factor_gt 0.1297
_refine_ls_wR_factor_ref 0.1325
_reflns_Friedel_coverage 0.808
_reflns_Friedel_fraction_full 0.995
_reflns_Friedel_fraction_max 0.966
_reflns_number_gt 1215
_reflns_number_total 1289
_reflns_threshold_expression 'I > 2\s(I)'
_cod_data_source_file d2ce00994c2.cif
_cod_data_source_block a
_cod_original_formula_sum 'Al Li3 O9.50 P2'
_cod_database_code 7245445
_shelx_shelxl_version_number 2014/7
_shelx_space_group_comment
;
The symmetry employed for this shelxl refinement is uniquely defined
by the following loop, which should always be used as a source of
symmetry information in preference to the above space-group names.
They are only intended as comments.
;

loop_
_space_group_symop_operation_xyz
'x, y, z'
'-x, -y, z'
'-y, x, z'
'y, -x, z'

loop_
_atom_site_label
_atom_site_type_symbol
_atom_site_fract_x
_atom_site_fract_y
_atom_site_fract_z
_atom_site_U_iso_or_equiv
_atom_site_adp_type
_atom_site_occupancy
_atom_site_site_symmetry_order
_atom_site_calc_flag
_atom_site_refinement_flags_posn
_atom_site_refinement_flags_adp
_atom_site_refinement_flags_occupancy
_atom_site_disorder_assembly
_atom_site_disorder_group
Al1 Al 0.7485(4) 0.2495(4) 0.1654(10) 0.0091(5) Uani 1 1 d . . . . .
P1A P 1.0055(4) 0.2961(4) 0.4109(8) 0.0150(11) Uani 0.6 1 d . . P . .
P1B P 1.0014(5) 0.2238(6) 0.4135(12) 0.0167(12) Uani 0.4 1 d . . P . .
P2A P 0.4938(4) 0.2024(4) 0.9230(7) 0.0143(9) Uani 0.6 1 d . . P . .
P2B P 0.4973(5) 0.2781(5) 0.9224(11) 0.0152(12) Uani 0.4 1 d . . P . .
O1 O 0.6277(4) 0.2387(4) 0.9456(16) 0.0132(16) Uani 1 1 d . . . . .
O2 O 0.6437(5) 0.2755(4) 0.3891(14) 0.0101(18) Uani 1 1 d . . . . .
O3 O 0.8578(4) 0.2254(4) -0.0580(14) 0.0049(14) Uani 1 1 d . . . . .
O4 O 0.8724(5) 0.2617(5) 0.3855(19) 0.021(2) Uani 1 1 d . . . . .
O5 O 0.4198(8) 0.2449(7) 1.1250(16) 0.0170(15) Uani 1 1 d . . . . .
O6 O 1.0598(8) 0.2552(11) 0.6287(19) 0.037(3) Uani 1 1 d . . . . .
O7 O 1.0782(8) 0.2585(7) 0.2014(15) 0.0170(16) Uani 1 1 d . . . . .
O8 O 0.4405(7) 0.2388(8) 0.7027(18) 0.025(2) Uani 1 1 d . . . . .
O9 O 1.0049(17) 0.4419(15) 0.414(6) 0.050(6) Uani 0.375 1 d . . P . .
O10 O 0.4974(14) 0.0463(14) 0.941(4) 0.037(4) Uani 0.375 1 d . . P . .
O11 O 1.019(12) 0.093(6) 0.363(9) 0.08(3) Uani 0.125 1 d . . P . .
O12 O 0.479(14) 0.397(5) 0.863(8) 0.10(4) Uani 0.125 1 d . . P . .
OW1 O 1.0000 0.0000 -0.092(4) 0.030(3) Uani 1 4 d S T P . .
OW2 O 0.5000 0.5000 0.440(4) 0.047(7) Uani 1 4 d S T P . .
Li1 Li 0.760(2) 0.252(3) 0.683(5) 0.013(3) Uani 1 1 d . . . . .
Li2 Li 1.0220(16) 0.1817(19) -0.056(4) 0.007(6) Uani 0.6 1 d . . P . .
Li3 Li 0.4738(17) 0.320(3) 0.442(4) 0.016(7) Uani 0.6 1 d . . P . .
Li4 Li 0.495(5) 0.168(4) 0.376(11) 0.066(18) Uani 0.4 1 d . . P . .
Li5 Li 1.001(4) 0.327(3) -0.115(9) 0.038(12) Uani 0.4 1 d . . P . .

loop_
_atom_site_aniso_label
_atom_site_aniso_U_11
_atom_site_aniso_U_22
_atom_site_aniso_U_33
_atom_site_aniso_U_23
_atom_site_aniso_U_13
_atom_site_aniso_U_12
Al1 0.0091(7) 0.0093(7) 0.0089(8) -0.0001(5) -0.0005(5) -0.0011(3)
P1A 0.0103(18) 0.021(2) 0.014(2) -0.003(2) 0.0044(19) -0.0004(16)
P1B 0.014(3) 0.023(3) 0.013(2) -0.010(3) -0.001(3) 0.004(3)
P2A 0.0091(15) 0.025(2) 0.009(2) -0.001(2) -0.0038(19) -0.0027(16)
P2B 0.008(2) 0.033(4) 0.004(2) 0.012(4) 0.002(3) -0.002(3)
O1 0.010(2) 0.026(3) 0.003(4) 0.002(4) -0.001(3) 0.0013(17)
O2 0.0030(18) 0.011(2) 0.017(5) -0.008(3) -0.002(3) 0.0003(17)
O3 0.0020(17) 0.012(2) 0.000(4) 0.004(3) 0.001(3) 0.0010(16)
O4 0.013(3) 0.028(3) 0.021(6) -0.005(4) -0.001(3) -0.0013(18)
O5 0.014(3) 0.032(3) 0.005(3) 0.004(3) 0.003(4) 0.003(2)
O6 0.020(5) 0.082(7) 0.008(4) 0.004(4) -0.001(3) 0.006(3)
O7 0.013(3) 0.020(3) 0.019(4) 0.000(3) -0.005(4) -0.0049(19)
O8 0.011(4) 0.050(5) 0.015(5) 0.000(4) 0.000(3) -0.004(3)
O9 0.053(12) 0.024(10) 0.075(17) -0.010(10) 0.011(16) 0.009(7)
O10 0.020(8) 0.048(9) 0.042(10) 0.030(9) -0.018(12) -0.009(7)
O11 0.18(7) 0.03(3) 0.02(4) -0.01(3) 0.01(6) -0.05(4)
O12 0.29(11) 0.01(3) 0.01(3) 0.01(2) 0.00(6) 0.00(4)
OW1 0.028(3) 0.028(3) 0.033(9) 0.000 0.000 0.000
OW2 0.021(3) 0.021(3) 0.10(2) 0.000 0.000 0.000
Li1 0.018(7) 0.017(4) 0.005(7) -0.005(4) -0.008(5) -0.004(4)
Li2 0.001(8) 0.015(9) 0.006(14) -0.011(9) 0.004(8) -0.006(6)
Li3 0.004(9) 0.042(14) 0.002(13) 0.011(12) -0.002(8) -0.004(7)
Li4 0.027(17) 0.07(3) 0.11(4) 0.04(3) -0.05(3) -0.02(2)
Li5 0.011(13) 0.020(16) 0.08(3) -0.041(19) 0.01(2) -0.004(14)

loop_
_atom_type_symbol
_atom_type_description
_atom_type_scat_dispersion_real
_atom_type_scat_dispersion_imag
_atom_type_scat_source
O O 0.0106 0.0060 'International Tables Vol C Tables 4.2.6.8 and 6.1.1.4'
Li Li -0.0003 0.0001 'International Tables Vol C Tables 4.2.6.8 and 6.1.1.4'
Al Al 0.0645 0.0514 'International Tables Vol C Tables 4.2.6.8 and 6.1.1.4'
P P 0.1023 0.0942 'International Tables Vol C Tables 4.2.6.8 and 6.1.1.4'

loop_
_geom_angle_atom_site_label_1
_geom_angle_atom_site_label_2
_geom_angle_atom_site_label_3
_geom_angle
_geom_angle_site_symmetry_1
_geom_angle_site_symmetry_3
_geom_angle_publ_flag
O2 Al1 O3 178.5(4) . . ?
O2 Al1 O1 94.7(3) . 1_554 ?
O3 Al1 O1 86.6(4) . 1_554 ?
O2 Al1 O5 87.8(4) . 3_654 ?
O3 Al1 O5 91.4(4) . 3_654 ?
O1 Al1 O5 90.0(4) 1_554 3_654 ?
O2 Al1 O4 86.0(4) . . ?
O3 Al1 O4 92.7(3) . . ?
O1 Al1 O4 179.2(5) 1_554 . ?
O5 Al1 O4 89.5(4) 3_654 . ?
O2 Al1 O7 92.7(4) . 3_645 ?
O3 Al1 O7 88.1(4) . 3_645 ?
O1 Al1 O7 89.3(4) 1_554 3_645 ?
O5 Al1 O7 179.2(7) 3_654 3_645 ?
O4 Al1 O7 91.2(4) . 3_645 ?
O2 Al1 Li1 140.8(7) . 1_554 ?
O3 Al1 Li1 40.2(5) . 1_554 ?
O1 Al1 Li1 47.9(5) 1_554 1_554 ?
O5 Al1 Li1 81.9(8) 3_654 1_554 ?
O4 Al1 Li1 131.4(5) . 1_554 ?
O7 Al1 Li1 97.2(7) 3_645 1_554 ?
O2 Al1 Li2 130.1(4) . 3_645 ?
O3 Al1 Li2 50.9(4) . 3_645 ?
O1 Al1 Li2 79.2(5) 1_554 3_645 ?
O5 Al1 Li2 140.9(5) 3_654 3_645 ?
O4 Al1 Li2 100.8(5) . 3_645 ?
O7 Al1 Li2 38.4(5) 3_645 3_645 ?
Li1 Al1 Li2 62.9(7) 1_554 3_645 ?
O2 Al1 Li3 46.2(5) . 3_655 ?
O3 Al1 Li3 132.7(5) . 3_655 ?
O1 Al1 Li3 104.9(6) 1_554 3_655 ?
O5 Al1 Li3 44.1(6) 3_654 3_655 ?
O4 Al1 Li3 75.2(5) . 3_655 ?
O7 Al1 Li3 136.6(6) 3_645 3_655 ?
Li1 Al1 Li3 122.9(8) 1_554 3_655 ?
Li2 Al1 Li3 174.2(8) 3_645 3_655 ?
O2 Al1 Li4 75.3(11) . 3_655 ?
O3 Al1 Li4 103.3(11) . 3_655 ?
O1 Al1 Li4 123.2(11) 1_554 3_655 ?
O5 Al1 Li4 35.2(13) 3_654 3_655 ?
O4 Al1 Li4 56.4(11) . 3_655 ?
O7 Al1 Li4 145.6(12) 3_645 3_655 ?
Li1 Al1 Li4 112.5(14) 1_554 3_655 ?
Li2 Al1 Li4 147.6(9) 3_645 3_655 ?
Li3 Al1 Li4 32.6(10) 3_655 3_655 ?
O2 Al1 Li1 43.7(5) . . ?
O3 Al1 Li1 135.2(7) . . ?
O1 Al1 Li1 137.1(6) 1_554 . ?
O5 Al1 Li1 96.7(7) 3_654 . ?
O4 Al1 Li1 43.6(6) . . ?
O7 Al1 Li1 84.1(7) 3_645 . ?
Li1 Al1 Li1 175.0(10) 1_554 . ?
Li2 Al1 Li1 116.8(8) 3_645 . ?
Li3 Al1 Li1 57.4(8) 3_655 . ?
Li4 Al1 Li1 64.8(14) 3_655 . ?
O2 Al1 Li4 35.5(10) . . ?
O3 Al1 Li4 146.0(11) . . ?
O1 Al1 Li4 69.1(10) 1_554 . ?
O5 Al1 Li4 111.3(9) 3_654 . ?
O4 Al1 Li4 111.7(10) . . ?
O7 Al1 Li4 68.9(10) 3_645 . ?
Li1 Al1 Li4 116.0(12) 1_554 . ?
Li2 Al1 Li4 99.7(11) 3_645 . ?
Li3 Al1 Li4 78.2(11) 3_655 . ?
Li4 Al1 Li4 110(2) 3_655 . ?
Li1 Al1 Li4 69.0(10) . . ?
P1B P1A O6 73.0(7) . . ?
P1B P1A O4 72.4(6) . . ?
O6 P1A O4 113.3(6) . . ?
P1B P1A O7 77.2(6) . . ?
O6 P1A O7 114.9(4) . . ?
O4 P1A O7 110.5(7) . . ?
P1B P1A O9 176.0(10) . . ?
O6 P1A O9 106.9(13) . . ?
O4 P1A O9 104.2(7) . . ?
O7 P1A O9 106.2(11) . . ?
P1B P1A O11 11(2) . . ?
O6 P1A O11 77.8(19) . . ?
O4 P1A O11 79(3) . . ?
O7 P1A O11 66(2) . . ?
O9 P1A O11 172(2) . . ?
P1B P1A Li5 95.7(10) . 1_556 ?
O6 P1A Li5 35.1(9) . 1_556 ?
O4 P1A Li5 96.5(10) . 1_556 ?
O7 P1A Li5 148.0(11) . 1_556 ?
O9 P1A Li5 82.4(14) . 1_556 ?
O11 P1A Li5 104.3(18) . 1_556 ?
P1B P1A Li4 135.6(14) . 3_655 ?
O6 P1A Li4 123.1(12) . 3_655 ?
O4 P1A Li4 63.2(11) . 3_655 ?
O7 P1A Li4 118.8(13) . 3_655 ?
O9 P1A Li4 41.1(13) . 3_655 ?
O11 P1A Li4 141(3) . 3_655 ?
Li5 P1A Li4 88.2(14) 1_556 3_655 ?
P1B P1A Li4 145.3(11) . 4_665 ?
O6 P1A Li4 93.1(12) . 4_665 ?
O4 P1A Li4 141.2(9) . 4_665 ?
O7 P1A Li4 80.5(14) . 4_665 ?
O9 P1A Li4 38.4(11) . 4_665 ?
O11 P1A Li4 137(3) . 4_665 ?
Li5 P1A Li4 89.2(12) 1_556 4_665 ?
Li4 P1A Li4 78.7(15) 3_655 4_665 ?
P1B P1A Li2 67.2(8) . . ?
O6 P1A Li2 130.1(6) . . ?
O4 P1A Li2 82.2(6) . . ?
O7 P1A Li2 28.3(5) . . ?
O9 P1A Li2 114.8(13) . . ?
O11 P1A Li2 58.3(15) . . ?
Li5 P1A Li2 162.6(9) 1_556 . ?
Li4 P1A Li2 106.3(12) 3_655 . ?
Li4 P1A Li2 102.8(13) 4_665 . ?
P1A P1B O11 163(3) . . ?
P1A P1B O4 76.9(6) . . ?
O11 P1B O4 112(5) . . ?
P1A P1B O6 76.1(8) . . ?
O11 P1B O6 110(3) . . ?
O4 P1B O6 116.5(9) . . ?
P1A P1B O7 73.2(6) . . ?
O11 P1B O7 90(3) . . ?
O4 P1B O7 110.6(8) . . ?
O6 P1B O7 114.5(5) . . ?
P1A P1B Li2 97.9(9) . . ?
O11 P1B Li2 68(2) . . ?
O4 P1B Li2 90.6(7) . . ?
O6 P1B Li2 149.3(7) . . ?
O7 P1B Li2 37.0(6) . . ?
P1A P1B Li5 69.2(11) . 1_556 ?
O11 P1B Li5 124(3) . 1_556 ?
O4 P1B Li5 89.9(9) . 1_556 ?
O6 P1B Li5 26.7(9) . 1_556 ?
O7 P1B Li5 131.3(10) . 1_556 ?
Li2 P1B Li5 166.7(10) . 1_556 ?
P2B P2A O8 75.4(6) . . ?
P2B P2A O1 72.2(5) . . ?
O8 P2A O1 112.6(6) . . ?
P2B P2A O5 74.0(6) . . ?
O8 P2A O5 114.1(4) . . ?
O1 P2A O5 111.2(6) . . ?
P2B P2A O10 174.8(10) . . ?
O8 P2A O10 109.3(9) . . ?
O1 P2A O10 103.4(6) . . ?
O5 P2A O10 105.5(9) . . ?
P2B P2A O12 11(3) . . ?
O8 P2A O12 64(2) . . ?
O1 P2A O12 80(4) . . ?
O5 P2A O12 78(2) . . ?
O10 P2A O12 173(2) . . ?
P2B P2A Li4 98.1(11) . 1_556 ?
O8 P2A Li4 155.7(14) . 1_556 ?
O1 P2A Li4 86.7(12) . 1_556 ?
O5 P2A Li4 42.4(13) . 1_556 ?
O10 P2A Li4 78.5(14) . 1_556 ?
O12 P2A Li4 107.4(17) . 1_556 ?
P2B P2A Li5 143.1(9) . 4_566 ?
O8 P2A Li5 83.7(10) . 4_566 ?
O1 P2A Li5 144.6(7) . 4_566 ?
O5 P2A Li5 87.8(12) . 4_566 ?
O10 P2A Li5 41.4(8) . 4_566 ?
O12 P2A Li5 134(4) . 4_566 ?
Li4 P2A Li5 88.6(15) 1_556 4_566 ?
P2B P2A Li5 135.5(11) . 3_646 ?
O8 P2A Li5 113.0(11) . 3_646 ?
O1 P2A Li5 64.2(9) . 3_646 ?
O5 P2A Li5 129.7(11) . 3_646 ?
O10 P2A Li5 41.0(9) . 3_646 ?
O12 P2A Li5 140(4) . 3_646 ?
Li4 P2A Li5 88.2(16) 1_556 3_646 ?
Li5 P2A Li5 80.6(11) 4_566 3_646 ?
P2B P2A Li1 84.5(6) . 4_565 ?
O8 P2A Li1 37.6(6) . 4_565 ?
O1 P2A Li1 147.5(6) . 4_565 ?
O5 P2A Li1 82.6(7) . 4_565 ?
O10 P2A Li1 100.6(8) . 4_565 ?
O12 P2A Li1 74(4) . 4_565 ?
Li4 P2A Li1 119.5(13) 1_556 4_565 ?
Li5 P2A Li1 61.2(8) 4_566 4_565 ?
Li5 P2A Li1 129.9(11) 3_646 4_565 ?
P2A P2B O12 162(4) . . ?
P2A P2B O1 75.9(5) . . ?
O12 P2B O1 116(6) . . ?
P2A P2B O8 72.6(7) . . ?
O12 P2B O8 89(3) . . ?
O1 P2B O8 112.9(7) . . ?
P2A P2B O5 74.4(6) . . ?
O12 P2B O5 111(4) . . ?
O1 P2B O5 112.9(7) . . ?
O8 P2B O5 113.0(4) . . ?
P2A P2B Li3 99.1(9) . . ?
O12 P2B Li3 65(2) . . ?
O1 P2B Li3 102.8(6) . . ?
O8 P2B Li3 32.5(7) . . ?
O5 P2B Li3 140.4(7) . . ?
P2A P2B Li4 65.8(11) . 1_556 ?
O12 P2B Li4 129(2) . 1_556 ?
O1 P2B Li4 78.8(12) . 1_556 ?
O8 P2B Li4 132.3(10) . 1_556 ?
O5 P2B Li4 34.1(12) . 1_556 ?
Li3 P2B Li4 164.2(11) . 1_556 ?
P2A P2B Li1 79.9(6) . 4_565 ?
O12 P2B Li1 83(6) . 4_565 ?
O1 P2B Li1 146.8(6) . 4_565 ?
O8 P2B Li1 36.7(7) . 4_565 ?
O5 P2B Li1 81.4(6) . 4_565 ?
Li3 P2B Li1 59.0(7) . 4_565 ?
Li4 P2B Li1 111.3(10) 1_556 4_565 ?
P2B O1 P2A 31.9(3) . . ?
P2B O1 Al1 136.2(6) . 1_556 ?
P2A O1 Al1 139.4(6) . 1_556 ?
P2B O1 Li1 123.9(9) . . ?
P2A O1 Li1 127.2(10) . . ?
Al1 O1 Li1 91.8(6) 1_556 . ?
Al1 O2 Li3 140.9(9) . . ?
Al1 O2 Li4 113.5(19) . . ?
Li3 O2 Li4 51.8(18) . . ?
Al1 O2 Li1 102.0(8) . . ?
Li3 O2 Li1 117.1(14) . . ?
Li4 O2 Li1 115.8(18) . . ?
Al1 O2 Li3 98.6(8) . 3_655 ?
Li3 O2 Li3 84.4(16) . 3_655 ?
Li4 O2 Li3 136.0(18) . 3_655 ?
Li1 O2 Li3 84.0(11) . 3_655 ?
Al1 O3 Li2 132.2(9) . . ?
Al1 O3 Li1 101.9(9) . 1_554 ?
Li2 O3 Li1 125.9(15) . 1_554 ?
Al1 O3 Li5 125.1(13) . . ?
Li2 O3 Li5 51.2(14) . . ?
Li1 O3 Li5 102.8(18) 1_554 . ?
Al1 O3 Li2 90.8(6) . 3_645 ?
Li2 O3 Li2 86.1(12) . 3_645 ?
Li1 O3 Li2 92.8(10) 1_554 3_645 ?
Li5 O3 Li2 135.6(12) . 3_645 ?
P1B O4 P1A 30.7(3) . . ?
P1B O4 Al1 137.9(7) . . ?
P1A O4 Al1 141.0(8) . . ?
P1B O4 Li1 115.9(10) . . ?
P1A O4 Li1 118.5(10) . . ?
Al1 O4 Li1 99.1(6) . . ?
P1B O4 Li4 116.2(12) . 3_655 ?
P1A O4 Li4 85.5(11) . 3_655 ?
Al1 O4 Li4 86.1(13) . 3_655 ?
Li1 O4 Li4 88.1(15) . 3_655 ?
P2A O5 P2B 31.6(3) . . ?
P2A O5 Al1 129.7(6) . 4_566 ?
P2B O5 Al1 130.2(7) . 4_566 ?
P2A O5 Li4 105(2) . 1_556 ?
P2B O5 Li4 119(2) . 1_556 ?
Al1 O5 Li4 110(2) 4_566 1_556 ?
P2A O5 Li3 132.0(7) . 1_556 ?
P2B O5 Li3 117.1(8) . 1_556 ?
Al1 O5 Li3 98.3(7) 4_566 1_556 ?
Li4 O5 Li3 50.0(18) 1_556 1_556 ?
P1B O6 P1A 30.9(4) . . ?
P1B O6 Li5 132.3(14) . 1_556 ?
P1A O6 Li5 117.1(16) . 1_556 ?
P1B O6 Li2 127.5(8) . 1_556 ?
P1A O6 Li2 144.9(7) . 1_556 ?
Li5 O6 Li2 49.2(17) 1_556 1_556 ?
P1B O6 Li1 122.7(12) . 4_665 ?
P1A O6 Li1 123.0(10) . 4_665 ?
Li5 O6 Li1 104.7(15) 1_556 4_665 ?
Li2 O6 Li1 91.7(10) 1_556 4_665 ?
P1A O7 P1B 29.5(3) . . ?
P1A O7 Li2 128.5(8) . . ?
P1B O7 Li2 112.4(9) . . ?
P1A O7 Al1 128.1(6) . 4_665 ?
P1B O7 Al1 128.0(6) . 4_665 ?
Li2 O7 Al1 102.5(8) . 4_665 ?
P1A O7 Li5 114.0(11) . . ?
P1B O7 Li5 124.7(13) . . ?
Li2 O7 Li5 47.0(11) . . ?
Al1 O7 Li5 107.3(14) 4_665 . ?
P2A O8 P2B 32.0(3) . . ?
P2A O8 Li3 143.2(9) . . ?
P2B O8 Li3 121.0(10) . . ?
P2A O8 Li1 116.3(10) . 4_565 ?
P2B O8 Li1 117.3(12) . 4_565 ?
Li3 O8 Li1 98.4(11) . 4_565 ?
P2A O8 Li4 125.8(13) . . ?
P2B O8 Li4 139.6(14) . . ?
Li3 O8 Li4 50.1(18) . . ?
Li1 O8 Li4 103.0(18) 4_565 . ?
O9 O9 P1A 175(2) 2_765 . ?
O9 O9 Li4 74(2) 2_765 4_665 ?
P1A O9 Li4 110.6(18) . 4_665 ?
O9 O9 Li4 68(2) 2_765 3_655 ?
P1A O9 Li4 107.2(18) . 3_655 ?
Li4 O9 Li4 139.7(18) 4_665 3_655 ?
O10 O10 P2A 176.0(14) 2_655 . ?
O10 O10 Li5 78(2) 2_655 4_566 ?
P2A O10 Li5 103.3(13) . 4_566 ?
O10 O10 Li5 73(2) 2_655 3_646 ?
P2A O10 Li5 105.0(13) . 3_646 ?
Li5 O10 Li5 144(2) 4_566 3_646 ?
P1B O11 O11 115(10) . 3_645 ?
P1B O11 O11 152(10) . 4_665 ?
O11 O11 O11 90.001(11) 3_645 4_665 ?
P1B O11 P1A 5.9(11) . . ?
O11 O11 P1A 119(10) 3_645 . ?
O11 O11 P1A 150(10) 4_665 . ?
P2B O12 O12 151(10) . 4_565 ?
P2B O12 O12 114(10) . 3_655 ?
O12 O12 O12 90.00(3) 4_565 3_655 ?
P2B O12 P2A 7.0(15) . . ?
O12 O12 P2A 149(10) 4_565 . ?
O12 O12 P2A 119(10) 3_655 . ?
P2B O12 Li3 87(2) . . ?
O12 O12 Li3 105(4) 4_565 . ?
O12 O12 Li3 101(5) 3_655 . ?
P2A O12 Li3 81.1(17) . . ?
Li2 OW1 Li2 89.3(2) 4_665 2_755 ?
Li2 OW1 Li2 167.7(19) 4_665 3_645 ?
Li2 OW1 Li2 89.3(2) 2_755 3_645 ?
Li2 OW1 Li2 89.3(2) 4_665 . ?
Li2 OW1 Li2 167.7(19) 2_755 . ?
Li2 OW1 Li2 89.3(2) 3_645 . ?
Li3 OW2 Li3 89.998(18) 2_665 4_565 ?
Li3 OW2 Li3 90.00(2) 2_665 3_655 ?
Li3 OW2 Li3 179(2) 4_565 3_655 ?
Li3 OW2 Li3 179(2) 2_665 . ?
Li3 OW2 Li3 90.00(2) 4_565 . ?
Li3 OW2 Li3 89.997(17) 3_655 . ?
O3 Li1 O8 95.9(12) 1_556 3_655 ?
O3 Li1 O6 90.8(11) 1_556 3_645 ?
O8 Li1 O6 173.2(14) 3_655 3_645 ?
O3 Li1 O1 76.9(13) 1_556 . ?
O8 Li1 O1 91.8(14) 3_655 . ?
O6 Li1 O1 89.4(10) 3_645 . ?
O3 Li1 O2 177.4(15) 1_556 . ?
O8 Li1 O2 86.2(10) 3_655 . ?
O6 Li1 O2 87.0(10) 3_645 . ?
O1 Li1 O2 101.6(9) . . ?
O3 Li1 O4 110.8(11) 1_556 . ?
O8 Li1 O4 89.8(11) 3_655 . ?
O6 Li1 O4 88.2(14) 3_645 . ?
O1 Li1 O4 171.9(12) . . ?
O2 Li1 O4 70.5(11) . . ?
O3 Li1 Al1 37.9(7) 1_556 1_556 ?
O8 Li1 Al1 87.3(12) 3_655 1_556 ?
O6 Li1 Al1 97.9(11) 3_645 1_556 ?
O1 Li1 Al1 40.3(7) . 1_556 ?
O2 Li1 Al1 141.1(14) . 1_556 ?
O4 Li1 Al1 147.8(9) . 1_556 ?
O3 Li1 Li3 133.6(12) 1_556 3_655 ?
O8 Li1 Li3 37.8(7) 3_655 3_655 ?
O6 Li1 Li3 135.5(11) 3_645 3_655 ?
O1 Li1 Li3 102.2(11) . 3_655 ?
O2 Li1 Li3 48.7(7) . 3_655 ?
O4 Li1 Li3 74.4(10) . 3_655 ?
Al1 Li1 Li3 118.8(12) 1_556 3_655 ?
O3 Li1 Li5 39.2(11) 1_556 1_556 ?
O8 Li1 Li5 72.5(10) 3_655 1_556 ?
O6 Li1 Li5 113.4(11) 3_645 1_556 ?
O1 Li1 Li5 108.5(15) . 1_556 ?
O2 Li1 Li5 143.2(18) . 1_556 ?
O4 Li1 Li5 79.6(13) . 1_556 ?
Al1 Li1 Li5 68.9(12) 1_556 1_556 ?
Li3 Li1 Li5 103.4(13) 3_655 1_556 ?
O3 Li1 Li2 48.4(7) 1_556 3_646 ?
O8 Li1 Li2 143.0(13) 3_655 3_646 ?
O6 Li1 Li2 43.5(8) 3_645 3_646 ?
O1 Li1 Li2 73.0(9) . 3_646 ?
O2 Li1 Li2 129.3(11) . 3_646 ?
O4 Li1 Li2 110.0(11) . 3_646 ?
Al1 Li1 Li2 59.1(7) 1_556 3_646 ?
Li3 Li1 Li2 174.7(12) 3_655 3_646 ?
Li5 Li1 Li2 80.6(11) 1_556 3_646 ?
O3 Li1 P2A 71.0(8) 1_556 3_655 ?
O8 Li1 P2A 26.2(6) 3_655 3_655 ?
O6 Li1 P2A 160.1(13) 3_645 3_655 ?
O1 Li1 P2A 78.8(10) . 3_655 ?
O2 Li1 P2A 110.9(11) . 3_655 ?
O4 Li1 P2A 105.6(9) . 3_655 ?
Al1 Li1 P2A 62.8(7) 1_556 3_655 ?
Li3 Li1 P2A 63.6(7) 3_655 3_655 ?
Li5 Li1 P2A 56.9(7) 1_556 3_655 ?
Li2 Li1 P2A 116.9(9) 3_646 3_655 ?
O3 Li1 P2B 80.3(10) 1_556 3_655 ?
O8 Li1 P2B 26.0(6) 3_655 3_655 ?
O6 Li1 P2B 157.1(15) 3_645 3_655 ?
O1 Li1 P2B 68.1(9) . 3_655 ?
O2 Li1 P2B 101.1(10) . 3_655 ?
O4 Li1 P2B 114.7(10) . 3_655 ?
Al1 Li1 P2B 62.4(7) 1_556 3_655 ?
Li3 Li1 P2B 57.9(7) 3_655 3_655 ?
Li5 Li1 P2B 72.2(8) 1_556 3_655 ?
Li2 Li1 P2B 121.0(10) 3_646 3_655 ?
P2A Li1 P2B 15.62(19) 3_655 3_655 ?
Li5 Li2 O3 67.3(16) . . ?
Li5 Li2 O7 77.5(19) . . ?
O3 Li2 O7 102.0(10) . . ?
Li5 Li2 OW1 156(2) . . ?
O3 Li2 OW1 97.9(9) . . ?
O7 Li2 OW1 125.1(14) . . ?
Li5 Li2 O6 58(2) . 1_554 ?
O3 Li2 O6 95.0(11) . 1_554 ?
O7 Li2 O6 120.4(11) . 1_554 ?
OW1 Li2 O6 107.9(12) . 1_554 ?
Li5 Li2 O3 108.7(18) . 4_665 ?
O3 Li2 O3 176.0(12) . 4_665 ?
O7 Li2 O3 76.4(8) . 4_665 ?
OW1 Li2 O3 85.9(7) . 4_665 ?
O6 Li2 O3 82.8(7) 1_554 4_665 ?
Li5 Li2 Li2 148.0(19) . 4_665 ?
O3 Li2 Li2 143.0(9) . 4_665 ?
O7 Li2 Li2 98.8(8) . 4_665 ?
OW1 Li2 Li2 45.33(10) . 4_665 ?
O6 Li2 Li2 100.4(7) 1_554 4_665 ?
O3 Li2 Li2 40.9(7) 4_665 4_665 ?
Li5 Li2 Li2 119.1(19) . 3_645 ?
O3 Li2 Li2 53.0(9) . 3_645 ?
O7 Li2 Li2 122.7(8) . 3_645 ?
OW1 Li2 Li2 45.33(10) . 3_645 ?
O6 Li2 Li2 113.2(7) 1_554 3_645 ?
O3 Li2 Li2 130.9(7) 4_665 3_645 ?
Li2 Li2 Li2 89.999(1) 4_665 3_645 ?
Li5 Li2 P1B 92(2) . . ?
O3 Li2 P1B 83.5(8) . . ?
O7 Li2 P1B 30.5(5) . . ?
OW1 Li2 P1B 104.8(11) . . ?
O6 Li2 P1B 147.1(11) 1_554 . ?
O3 Li2 P1B 96.5(8) 4_665 . ?
Li2 Li2 P1B 100.2(4) 4_665 . ?
Li2 Li2 P1B 92.1(5) 3_645 . ?
Li5 Li2 Al1 87.8(17) . 4_665 ?
O3 Li2 Al1 139.3(10) . 4_665 ?
O7 Li2 Al1 39.1(5) . 4_665 ?
OW1 Li2 Al1 114.1(8) . 4_665 ?
O6 Li2 Al1 98.0(7) 1_554 4_665 ?
O3 Li2 Al1 38.3(4) 4_665 4_665 ?
Li2 Li2 Al1 71.4(6) 4_665 4_665 ?
Li2 Li2 Al1 146.3(5) 3_645 4_665 ?
P1B Li2 Al1 65.1(5) . 4_665 ?
Li5 Li2 Li1 78.7(19) . 4_664 ?
O3 Li2 Li1 138.3(12) . 4_664 ?
O7 Li2 Li1 93.2(10) . 4_664 ?
OW1 Li2 Li1 104.6(8) . 4_664 ?
O6 Li2 Li1 44.8(6) 1_554 4_664 ?
O3 Li2 Li1 38.9(6) 4_665 4_664 ?
Li2 Li2 Li1 69.7(8) 4_665 4_664 ?
Li2 Li2 Li1 141.6(7) 3_645 4_664 ?
P1B Li2 Li1 122.5(9) . 4_664 ?
Al1 Li2 Li1 58.0(7) 4_665 4_664 ?
Li5 Li2 P1A 78(2) . . ?
O3 Li2 P1A 81.0(7) . . ?
O7 Li2 P1A 23.1(4) . . ?
OW1 Li2 P1A 119.6(11) . . ?
O6 Li2 P1A 132.4(10) 1_554 . ?
O3 Li2 P1A 98.0(7) 4_665 . ?
Li2 Li2 P1A 111.0(4) 4_665 . ?
Li2 Li2 P1A 101.9(5) 3_645 . ?
P1B Li2 P1A 14.85(18) . . ?
Al1 Li2 P1A 62.0(4) 4_665 . ?
Li1 Li2 P1A 115.6(8) 4_664 . ?
Li4 Li3 O8 76(3) . . ?
Li4 Li3 O2 65.9(19) . . ?
O8 Li3 O2 101.9(11) . . ?
Li4 Li3 OW2 159(3) . . ?
O8 Li3 OW2 121.1(18) . . ?
O2 Li3 OW2 96.3(11) . . ?
Li4 Li3 O5 58(2) . 1_554 ?
O8 Li3 O5 120.5(15) . 1_554 ?
O2 Li3 O5 91.3(12) . 1_554 ?
OW2 Li3 O5 114.4(15) . 1_554 ?
Li4 Li3 O2 106(2) . 4_565 ?
O8 Li3 O2 90.8(10) . 4_565 ?
O2 Li3 O2 161.9(16) . 4_565 ?
OW2 Li3 O2 88.0(9) . 4_565 ?
O5 Li3 O2 71.0(8) 1_554 4_565 ?
Li4 Li3 O12 121(3) . . ?
O8 Li3 O12 49.7(13) . . ?
O2 Li3 O12 102(4) . . ?
OW2 Li3 O12 71.9(16) . . ?
O5 Li3 O12 165(3) 1_554 . ?
O2 Li3 O12 96(3) 4_565 . ?
Li4 Li3 Li3 118(2) . 3_655 ?
O8 Li3 Li3 116.8(9) . 3_655 ?
O2 Li3 Li3 52.0(11) . 3_655 ?
OW2 Li3 Li3 45.001(11) . 3_655 ?
O5 Li3 Li3 116.7(7) 1_554 3_655 ?
O2 Li3 Li3 132.4(9) 4_565 3_655 ?
O12 Li3 Li3 78(3) . 3_655 ?
Li4 Li3 Li3 149(2) . 4_565 ?
O8 Li3 Li3 105.8(10) . 4_565 ?
O2 Li3 Li3 140.5(10) . 4_565 ?
OW2 Li3 Li3 45.001(11) . 4_565 ?
O5 Li3 Li3 98.3(8) 1_554 4_565 ?
O2 Li3 Li3 43.6(9) 4_565 4_565 ?
O12 Li3 Li3 76(2) . 4_565 ?
Li3 Li3 Li3 89.999(1) 3_655 4_565 ?
Li4 Li3 P2B 93(2) . . ?
O8 Li3 P2B 26.4(6) . . ?
O2 Li3 P2B 92.1(9) . . ?
OW2 Li3 P2B 98.6(13) . . ?
O5 Li3 P2B 146.2(12) 1_554 . ?
O2 Li3 P2B 104.8(9) 4_565 . ?
O12 Li3 P2B 27.8(13) . . ?
Li3 Li3 P2B 91.3(6) 3_655 . ?
Li3 Li3 P2B 100.4(5) 4_565 . ?
Li4 Li3 Li1 86(3) . 4_565 ?
O8 Li3 Li1 43.8(7) . 4_565 ?
O2 Li3 Li1 142.1(12) . 4_565 ?
OW2 Li3 Li1 114.6(11) . 4_565 ?
O5 Li3 Li1 95.1(11) 1_554 4_565 ?
O2 Li3 Li1 47.3(7) 4_565 4_565 ?
O12 Li3 Li1 70(3) . 4_565 ?
Li3 Li3 Li1 146.8(8) 3_655 4_565 ?
Li3 Li3 Li1 75.4(8) 4_565 4_565 ?
P2B Li3 Li1 63.1(8) . 4_565 ?
Li4 Li3 Al1 75.4(19) . 4_565 ?
O8 Li3 Al1 100.4(10) . 4_565 ?
O2 Li3 Al1 128.1(13) . 4_565 ?
OW2 Li3 Al1 110.9(10) . 4_565 ?
O5 Li3 Al1 37.6(4) 1_554 4_565 ?
O2 Li3 Al1 35.3(4) 4_565 4_565 ?
O12 Li3 Al1 128(3) . 4_565 ?
Li3 Li3 Al1 142.3(5) 3_655 4_565 ?
Li3 Li3 Al1 73.6(8) 4_565 4_565 ?
P2B Li3 Al1 124.4(8) . 4_565 ?
Li1 Li3 Al1 61.9(7) 4_565 4_565 ?
Li3 Li4 O5 72(2) . 1_554 ?
Li3 Li4 O9 156(3) . 3_645 ?
O5 Li4 O9 131(3) 1_554 3_645 ?
Li3 Li4 O9 148(4) . 4_565 ?
O5 Li4 O9 112(2) 1_554 4_565 ?
O9 Li4 O9 37.9(12) 3_645 4_565 ?
Li3 Li4 O2 62.4(16) . . ?
O5 Li4 O2 97(2) 1_554 . ?
O9 Li4 O2 104(3) 3_645 . ?
O9 Li4 O2 142(3) 4_565 . ?
Li3 Li4 O8 54(2) . . ?
O5 Li4 O8 115(3) 1_554 . ?
O9 Li4 O8 109(3) 3_645 . ?
O9 Li4 O8 99(3) 4_565 . ?
O2 Li4 O8 88.9(19) . . ?
Li3 Li4 O4 91(3) . 4_565 ?
O5 Li4 O4 70.5(16) 1_554 4_565 ?
O9 Li4 O4 101.0(19) 3_645 4_565 ?
O9 Li4 O4 63.1(15) 4_565 4_565 ?
O2 Li4 O4 154(3) . 4_565 ?
O8 Li4 O4 77(2) . 4_565 ?
Li3 Li4 P2A 95(3) . 1_554 ?
O5 Li4 P2A 32.6(12) 1_554 1_554 ?
O9 Li4 P2A 104(3) 3_645 1_554 ?
O9 Li4 P2A 104(2) 4_565 1_554 ?
O2 Li4 P2A 88(2) . 1_554 ?
O8 Li4 P2A 147(2) . 1_554 ?
O4 Li4 P2A 92.2(16) 4_565 1_554 ?
Li3 Li4 P1A 121(3) . 4_565 ?
O5 Li4 P1A 91.1(17) 1_554 4_565 ?
O9 Li4 P1A 69.7(14) 3_645 4_565 ?
O9 Li4 P1A 31.7(9) 4_565 4_565 ?
O2 Li4 P1A 172(3) . 4_565 ?
O8 Li4 P1A 88(2) . 4_565 ?
O4 Li4 P1A 31.3(6) 4_565 4_565 ?
P2A Li4 P1A 99.0(15) 1_554 4_565 ?
Li3 Li4 P1A 133(2) . 3_645 ?
O5 Li4 P1A 132(3) 1_554 3_645 ?
O9 Li4 P1A 31.0(10) 3_645 3_645 ?
O9 Li4 P1A 68.9(15) 4_565 3_645 ?
O2 Li4 P1A 73.7(17) . 3_645 ?
O8 Li4 P1A 112(2) . 3_645 ?
O4 Li4 P1A 132.0(18) 4_565 3_645 ?
P2A Li4 P1A 99(2) 1_554 3_645 ?
P1A Li4 P1A 100.7(15) 4_565 3_645 ?
Li3 Li4 P2B 80(2) . 1_554 ?
O5 Li4 P2B 26.6(11) 1_554 1_554 ?
O9 Li4 P2B 119(3) 3_645 1_554 ?
O9 Li4 P2B 119(2) 4_565 1_554 ?
O2 Li4 P2B 77.9(19) . 1_554 ?
O8 Li4 P2B 132(2) . 1_554 ?
O4 Li4 P2B 95.5(16) 4_565 1_554 ?
P2A Li4 P2B 16.1(4) 1_554 1_554 ?
P1A Li4 P2B 109.7(16) 4_565 1_554 ?
P1A Li4 P2B 108(2) 3_645 1_554 ?
Li3 Li4 Al1 72.0(19) . 4_565 ?
O5 Li4 Al1 34.6(10) 1_554 4_565 ?
O9 Li4 Al1 129(2) 3_645 4_565 ?
O9 Li4 Al1 94.1(17) 4_565 4_565 ?
O2 Li4 Al1 123(2) . 4_565 ?
O8 Li4 Al1 91(2) . 4_565 ?
O4 Li4 Al1 37.4(7) 4_565 4_565 ?
P2A Li4 Al1 63.4(11) 1_554 4_565 ?
P1A Li4 Al1 64.6(10) 4_565 4_565 ?
P1A Li4 Al1 153(2) 3_645 4_565 ?
P2B Li4 Al1 61.1(10) 1_554 4_565 ?
Li2 Li5 O6 73.2(16) . 1_554 ?
Li2 Li5 O3 61.5(15) . . ?
O6 Li5 O3 100.3(14) 1_554 . ?
Li2 Li5 O10 157(4) . 3_654 ?
O6 Li5 O10 130(3) 1_554 3_654 ?
O3 Li5 O10 108(2) . 3_654 ?
Li2 Li5 O10 149(3) . 4_664 ?
O6 Li5 O10 117(3) 1_554 4_664 ?
O3 Li5 O10 136(2) . 4_664 ?
O10 Li5 O10 29.6(9) 3_654 4_664 ?
Li2 Li5 O7 55(2) . . ?
O6 Li5 O7 116(2) 1_554 . ?
O3 Li5 O7 88(2) . . ?
O10 Li5 O7 106(2) 3_654 . ?
O10 Li5 O7 95.2(18) 4_664 . ?
Li2 Li5 P1A 95.2(18) . 1_554 ?
O6 Li5 P1A 27.9(10) 1_554 1_554 ?
O3 Li5 P1A 96.7(14) . 1_554 ?
O10 Li5 P1A 107(2) 3_654 1_554 ?
O10 Li5 P1A 106(2) 4_664 1_554 ?
O7 Li5 P1A 143.4(18) . 1_554 ?
Li2 Li5 P2A 135(2) . 3_654 ?
O6 Li5 P2A 127(2) 1_554 3_654 ?
O3 Li5 P2A 74.2(13) . 3_654 ?
O10 Li5 P2A 35.3(8) 3_654 3_654 ?
O10 Li5 P2A 64.9(11) 4_664 3_654 ?
O7 Li5 P2A 116(2) . 3_654 ?
P1A Li5 P2A 99.6(16) 1_554 3_654 ?
Li2 Li5 P2A 121(2) . 4_664 ?
O6 Li5 P2A 95.0(18) 1_554 4_664 ?
O3 Li5 P2A 164(2) . 4_664 ?
O10 Li5 P2A 63.6(9) 3_654 4_664 ?
O10 Li5 P2A 34.0(7) 4_664 4_664 ?
O7 Li5 P2A 82.8(12) . 4_664 ?
P1A Li5 P2A 98.2(17) 1_554 4_664 ?
P2A Li5 P2A 98.7(9) 3_654 4_664 ?
Li2 Li5 Li1 86.7(16) . 1_554 ?
O6 Li5 Li1 81.7(15) 1_554 1_554 ?
O3 Li5 Li1 38.0(10) . 1_554 ?
O10 Li5 Li1 95.5(16) 3_654 1_554 ?
O10 Li5 Li1 122.9(19) 4_664 1_554 ?
O7 Li5 Li1 126(2) . 1_554 ?
P1A Li5 Li1 65.4(12) 1_554 1_554 ?
P2A Li5 Li1 61.9(9) 3_654 1_554 ?
P2A Li5 Li1 150(2) 4_664 1_554 ?
Li2 Li5 P1B 80.5(16) . 1_554 ?
O6 Li5 P1B 21.1(7) 1_554 1_554 ?
O3 Li5 P1B 87.0(12) . 1_554 ?
O10 Li5 P1B 121(3) 3_654 1_554 ?
O10 Li5 P1B 121(3) 4_664 1_554 ?
O7 Li5 P1B 131.8(15) . 1_554 ?
P1A Li5 P1B 15.1(3) 1_554 1_554 ?
P2A Li5 P1B 108.0(16) 3_654 1_554 ?
P2A Li5 P1B 108.5(17) 4_664 1_554 ?
Li1 Li5 P1B 61.8(11) 1_554 1_554 ?
Li2 Li5 Li1 70.4(16) . 4_664 ?
O6 Li5 Li1 41.0(10) 1_554 4_664 ?
O3 Li5 Li1 126.3(13) . 4_664 ?
O10 Li5 Li1 125.7(19) 3_654 4_664 ?
O10 Li5 Li1 97.9(17) 4_664 4_664 ?
O7 Li5 Li1 83.7(15) . 4_664 ?
P1A Li5 Li1 64.4(11) 1_554 4_664 ?
P2A Li5 Li1 153(2) 3_654 4_664 ?
P2A Li5 Li1 65.2(11) 4_664 4_664 ?
Li1 Li5 Li1 121.7(18) 1_554 4_664 ?
P1B Li5 Li1 61.9(10) 1_554 4_664 ?

loop_
_geom_bond_atom_site_label_1
_geom_bond_atom_site_label_2
_geom_bond_distance
_geom_bond_site_symmetry_2
_geom_bond_publ_flag
Al1 O2 1.790(8) . ?
Al1 O3 1.819(7) . ?
Al1 O1 1.874(9) 1_554 ?
Al1 O5 1.889(8) 3_654 ?
Al1 O4 1.901(10) . ?
Al1 O7 1.896(8) 3_645 ?
Al1 Li1 2.90(3) 1_554 ?
Al1 Li2 2.93(2) 3_645 ?
Al1 Li3 3.07(2) 3_655 ?
Al1 Li4 3.12(5) 3_655 ?
Al1 Li1 3.10(3) . ?
Al1 Li4 3.18(6) . ?
P1A P1B 0.796(7) . ?
P1A O6 1.504(12) . ?
P1A O4 1.519(7) . ?
P1A O7 1.545(11) . ?
P1A O9 1.603(16) . ?
P1A O11 2.25(7) . ?
P1A Li5 2.86(5) 1_556 ?
P1A Li4 2.91(5) 3_655 ?
P1A Li4 2.91(6) 4_665 ?
P1A Li2 3.08(2) . ?
P1B O11 1.48(7) . ?
P1B O4 1.487(8) . ?
P1B O6 1.482(13) . ?
P1B O7 1.574(11) . ?
P1B Li2 2.86(2) . ?
P1B Li5 3.05(5) 1_556 ?
P2A P2B 0.833(7) . ?
P2A O8 1.499(12) . ?
P2A O1 1.531(6) . ?
P2A O5 1.531(11) . ?
P2A O10 1.719(15) . ?
P2A O12 2.18(5) . ?
P2A Li4 2.74(6) 1_556 ?
P2A Li5 2.90(4) 4_566 ?
P2A Li5 2.97(3) 3_646 ?
P2A Li1 3.05(3) 4_565 ?
P2B O12 1.37(6) . ?
P2B O1 1.503(7) . ?
P2B O8 1.521(12) . ?
P2B O5 1.528(11) . ?
P2B Li3 2.93(3) . ?
P2B Li4 2.98(6) 1_556 ?
P2B Li1 3.08(3) 4_565 ?
O1 Al1 1.874(9) 1_556 ?
O1 Li1 2.15(4) . ?
O2 Li3 1.96(2) . ?
O2 Li4 2.02(5) . ?
O2 Li1 2.19(3) . ?
O2 Li3 2.237(19) 3_655 ?
O3 Li2 1.868(17) . ?
O3 Li1 1.91(3) 1_554 ?
O3 Li5 1.96(4) . ?
O3 Li2 2.277(17) 3_645 ?
O4 Li1 2.17(4) . ?
O4 Li4 2.61(5) 3_655 ?
O5 Al1 1.889(8) 4_566 ?
O5 Li4 1.92(6) 1_556 ?
O5 Li3 2.16(3) 1_556 ?
O6 Li5 1.85(5) 1_556 ?
O6 Li2 2.10(3) 1_556 ?
O6 Li1 2.15(3) 4_665 ?
O7 Li2 1.87(3) . ?
O7 Al1 1.896(8) 4_665 ?
O7 Li5 2.21(6) . ?
O8 Li3 1.84(3) . ?
O8 Li1 2.07(3) 4_565 ?
O8 Li4 2.19(7) . ?
O9 O9 1.28(3) 2_765 ?
O9 Li4 1.93(6) 4_665 ?
O9 Li4 2.00(5) 3_655 ?
O10 O10 1.02(3) 2_655 ?
O10 Li5 1.97(4) 4_566 ?
O10 Li5 2.02(3) 3_646 ?
O11 O11 1.48(8) 3_645 ?
O11 O11 1.48(8) 4_665 ?
O12 O12 1.63(7) 4_565 ?
O12 O12 1.63(7) 3_655 ?
O12 Li3 2.66(6) . ?
OW1 Li2 2.02(2) 4_665 ?
OW1 Li2 2.02(2) 2_755 ?
OW1 Li2 2.02(2) 3_645 ?
OW1 Li2 2.02(2) . ?
OW2 Li3 2.00(3) 2_665 ?
OW2 Li3 2.00(3) 4_565 ?
OW2 Li3 2.00(3) 3_655 ?
OW2 Li3 2.00(3) . ?
Li1 O3 1.91(3) 1_556 ?
Li1 O8 2.07(3) 3_655 ?
Li1 O6 2.15(3) 3_645 ?
Li1 Al1 2.90(3) 1_556 ?
Li1 Li3 2.96(4) 3_655 ?
Li1 Li5 3.03(4) 1_556 ?
Li1 Li2 3.04(3) 3_646 ?
Li1 P2A 3.05(3) 3_655 ?
Li1 P2B 3.08(3) 3_655 ?
Li2 Li5 1.66(5) . ?
Li2 O6 2.10(3) 1_554 ?
Li2 O3 2.277(17) 4_665 ?
Li2 Li2 2.84(3) 4_665 ?
Li2 Li2 2.84(3) 3_645 ?
Li2 Al1 2.93(2) 4_665 ?
Li2 Li1 3.04(3) 4_664 ?
Li3 Li4 1.73(6) . ?
Li3 O5 2.16(3) 1_554 ?
Li3 O2 2.237(19) 4_565 ?
Li3 Li3 2.82(4) 3_655 ?
Li3 Li3 2.82(4) 4_565 ?
Li3 Li1 2.96(4) 4_565 ?
Li3 Al1 3.07(2) 4_565 ?
Li4 O5 1.92(6) 1_554 ?
Li4 O9 1.93(6) 3_645 ?
Li4 O9 2.00(5) 4_565 ?
Li4 O4 2.61(5) 4_565 ?
Li4 P2A 2.74(6) 1_554 ?
Li4 P1A 2.91(5) 4_565 ?
Li4 P1A 2.91(6) 3_645 ?
Li4 P2B 2.98(6) 1_554 ?
Li4 Al1 3.12(5) 4_565 ?
Li5 O6 1.85(5) 1_554 ?
Li5 O10 1.97(4) 3_654 ?
Li5 O10 2.02(3) 4_664 ?
Li5 P1A 2.86(5) 1_554 ?
Li5 P2A 2.90(4) 3_654 ?
Li5 P2A 2.97(3) 4_664 ?
Li5 Li1 3.03(4) 1_554 ?
Li5 P1B 3.05(5) 1_554 ?
Li5 Li1 3.17(5) 4_664 ?
